data_4312627
loop_
_publ_author_name
'Falguni Basuli'
'John C. Huffman'
'Daniel J. Mindiola'

_publ_section_title
;
 Reactivity at the \b-Diketiminate Ligand Nacnac- on Titanium(IV) (Nacnac-
 = [Ar]NC(CH3)CHC(CH3)N[Ar], Ar = 2,6-[CH(CH3)2]2C6H3). Diimine-alkoxo and
 Bis-anilido Ligands Stemming from the Nacnac- Skeleton
;
_journal_name_full 'Inorganic Chemistry'
_journal_page_first 8003
_journal_page_last 8010
_journal_paper_doi 10.1021/ic034853e
_journal_volume 42
_journal_year 2003
_chemical_formula_sum 'C53 H71 F3 N4 O3 S Ti'
_chemical_formula_weight 949.10
_chemical_name_systematic
;
  ?
;
_space_group_IT_number 14
_symmetry_cell_setting monoclinic
_symmetry_space_group_name_Hall '-P 2yn'
_symmetry_space_group_name_H-M 'P 1 21/n 1'
_atom_sites_solution_hydrogens geom
_atom_sites_solution_primary direct
_atom_sites_solution_secondary difmap
_audit_creation_method SHELXL-97
_cell_angle_alpha 90.00
_cell_angle_beta 90.474(2)
_cell_angle_gamma 90.00
_cell_formula_units_Z 4
_cell_length_a 11.3530(9)
_cell_length_b 23.7155(17)
_cell_length_c 19.1055(14)
_cell_measurement_reflns_used 999
_cell_measurement_temperature 113(2)
_cell_measurement_theta_max 23.42
_cell_measurement_theta_min 2.48
_cell_volume 5143.8(7)
_computing_cell_refinement 'SAINT (Bruker, 1999)'
_computing_data_collection 'SMART (Bruker, 1999)'
_computing_data_reduction 'SAINT (Bruker, 1999), XTEL (local package)'
_computing_structure_refinement 'SHELXL-97 (Sheldrick, 1997)'
_computing_structure_solution 'SHELXS-97 (Sheldrick, 1990)'
_diffrn_ambient_temperature 113(2)
_diffrn_detector 'CCD area detector'
_diffrn_detector_area_resol_mean 44.52
_diffrn_detector_type 'Bruker SMART 6000'
_diffrn_measured_fraction_theta_full 0.999
_diffrn_measured_fraction_theta_max 0.999
_diffrn_measurement_details '   0.30 degree frames measured for   5.16 seconds each'
_diffrn_measurement_device 'three-circle goniometer with fixed chi'
_diffrn_measurement_device_type 'Bruker Platform goniometer'
_diffrn_measurement_method '\w scans'
_diffrn_radiation_monochromator graphite
_diffrn_radiation_source 'fine-focus sealed tube'
_diffrn_radiation_type MoK\a
_diffrn_radiation_wavelength 0.71073
_diffrn_reflns_av_R_equivalents 0.1054
_diffrn_reflns_av_sigmaI/netI 0.1079
_diffrn_reflns_limit_h_max 14
_diffrn_reflns_limit_h_min -14
_diffrn_reflns_limit_k_max 30
_diffrn_reflns_limit_k_min -30
_diffrn_reflns_limit_l_max 24
_diffrn_reflns_limit_l_min -24
_diffrn_reflns_number 57739
_diffrn_reflns_theta_full 27.52
_diffrn_reflns_theta_max 27.52
_diffrn_reflns_theta_min 1.99
_diffrn_standards_decay_% 0.0
_exptl_absorpt_coefficient_mu 0.263
_exptl_absorpt_correction_type none
_exptl_crystal_colour brown/orange
_exptl_crystal_density_diffrn 1.226
_exptl_crystal_density_method 'not measured'
_exptl_crystal_description prism
_exptl_crystal_F_000 2024
_exptl_crystal_size_max 0.30
_exptl_crystal_size_mid 0.25
_exptl_crystal_size_min 0.25
_refine_diff_density_max 0.319
_refine_diff_density_min -0.328
_refine_diff_density_rms 0.052
_refine_ls_extinction_method none
_refine_ls_goodness_of_fit_ref 0.813
_refine_ls_hydrogen_treatment mixed
_refine_ls_matrix_type full
_refine_ls_number_parameters 870
_refine_ls_number_reflns 11827
_refine_ls_number_restraints 0
_refine_ls_restrained_S_all 0.813
_refine_ls_R_factor_all 0.0992
_refine_ls_R_factor_gt 0.0448
_refine_ls_shift/su_max 0.054
_refine_ls_shift/su_mean 0.001
_refine_ls_structure_factor_coef Fsqd
_refine_ls_weighting_details 'calc w=1/[\s^2^(Fo^2^)+(0.0326P)^2^+0.0000P] where P=(Fo^2^+2Fc^2^)/3'
_refine_ls_weighting_scheme calc
_refine_ls_wR_factor_gt 0.0827
_refine_ls_wR_factor_ref 0.0964
_reflns_number_gt 6156
_reflns_number_total 11827
_reflns_threshold_expression >2sigma(I)
_cod_data_source_file ic034853esi20030917_043923.cif
_cod_data_source_block 03071
_cod_depositor_comments
;
The following automatic conversions were performed:

'_symmetry_cell_setting' value 'Monoclinic' changed to 'monoclinic'
according to the built-in table from CIF Core dictionary named
'cif_core.dic' version 2.4.1 from 2010-06-29.

Automatic conversion script
Id: cif_fix_values 1646 2011-03-28 12:23:43Z adriana 
;
_cod_original_sg_symbol_H-M 'P 1 21/n 1 '
_cod_database_code 4312627

loop_
_symmetry_equiv_pos_as_xyz
'x, y, z'
'-x+1/2, y+1/2, -z+1/2'
'-x, -y, -z'
'x-1/2, -y-1/2, z-1/2'

loop_
_atom_site_label
_atom_site_type_symbol
_atom_site_fract_x
_atom_site_fract_y
_atom_site_fract_z
_atom_site_U_iso_or_equiv
_atom_site_adp_type
_atom_site_occupancy
_atom_site_symmetry_multiplicity
_atom_site_calc_flag
_atom_site_refinement_flags
_atom_site_disorder_assembly
_atom_site_disorder_group
Ti1 Ti 0.74951(3) 0.159913(16) 0.718569(19) 0.01996(10) Uani 1 1 d . . .
N2 N 0.92380(14) 0.17981(7) 0.69438(8) 0.0202(4) Uani 1 1 d . . .
C3 C 0.95285(18) 0.22052(9) 0.64927(11) 0.0227(5) Uani 1 1 d . . .
C4 C 0.87215(19) 0.24602(10) 0.60371(11) 0.0243(5) Uani 1 1 d . . .
C5 C 0.75958(18) 0.22759(9) 0.58524(11) 0.0229(5) Uani 1 1 d . . .
N6 N 0.70465(14) 0.18506(7) 0.61705(8) 0.0203(4) Uani 1 1 d . . .
C7 C 1.01767(17) 0.15460(9) 0.73562(11) 0.0231(5) Uani 1 1 d . . .
C8 C 1.06403(19) 0.18352(10) 0.79386(11) 0.0267(5) Uani 1 1 d . . .
C9 C 1.1538(2) 0.15719(11) 0.83218(12) 0.0324(6) Uani 1 1 d . . .
C10 C 1.1946(2) 0.10458(12) 0.81439(14) 0.0387(7) Uani 1 1 d . . .
C11 C 1.1460(2) 0.07647(11) 0.75839(13) 0.0352(6) Uani 1 1 d . . .
C12 C 1.05667(18) 0.10042(9) 0.71780(11) 0.0258(5) Uani 1 1 d . . .
C13 C 1.0052(2) 0.06856(10) 0.65566(12) 0.0304(6) Uani 1 1 d . . .
C14 C 1.0712(3) 0.08284(15) 0.58920(15) 0.0487(8) Uani 1 1 d . . .
C15 C 1.0000(3) 0.00517(12) 0.66636(18) 0.0489(8) Uani 1 1 d . . .
C16 C 1.0189(2) 0.24046(10) 0.81720(13) 0.0332(6) Uani 1 1 d . . .
C17 C 0.9503(3) 0.23520(13) 0.88530(14) 0.0383(7) Uani 1 1 d . . .
C18 C 1.1171(3) 0.28438(14) 0.82531(17) 0.0474(8) Uani 1 1 d . . .
C19 C 1.0789(2) 0.24010(13) 0.64282(16) 0.0328(6) Uani 1 1 d . . .
C20 C 0.7010(2) 0.25701(13) 0.52429(14) 0.0324(6) Uani 1 1 d . . .
C21 C 0.60506(18) 0.16107(9) 0.57902(11) 0.0237(5) Uani 1 1 d . . .
C22 C 0.49051(19) 0.17996(9) 0.59229(11) 0.0271(5) Uani 1 1 d . . .
C23 C 0.3984(2) 0.15710(11) 0.55232(13) 0.0356(6) Uani 1 1 d . . .
C24 C 0.4191(2) 0.11761(12) 0.50126(14) 0.0420(7) Uani 1 1 d . . .
C25 C 0.5323(2) 0.09940(11) 0.48934(13) 0.0385(6) Uani 1 1 d . . .
C26 C 0.6276(2) 0.12004(10) 0.52790(11) 0.0294(5) Uani 1 1 d . . .
C27 C 0.7507(2) 0.09780(11) 0.51289(13) 0.0334(6) Uani 1 1 d . . .
C28 C 0.7889(3) 0.11056(18) 0.43832(17) 0.0570(9) Uani 1 1 d . . .
C29 C 0.7588(3) 0.03495(13) 0.52714(19) 0.0497(8) Uani 1 1 d . . .
C30 C 0.4632(2) 0.22422(10) 0.64693(13) 0.0324(6) Uani 1 1 d . . .
C31 C 0.3985(3) 0.19915(13) 0.70935(16) 0.0415(7) Uani 1 1 d . . .
C32 C 0.3930(2) 0.27367(13) 0.61633(18) 0.0409(7) Uani 1 1 d . . .
N33 N 0.81757(15) 0.10319(8) 0.80133(9) 0.0248(4) Uani 1 1 d . . .
C34 C 0.83913(19) 0.06694(10) 0.83826(12) 0.0266(5) Uani 1 1 d . . .
C35 C 0.8639(3) 0.01853(11) 0.88398(13) 0.0356(6) Uani 1 1 d . . .
C36 C 0.8310(2) 0.02853(10) 0.95976(12) 0.0303(6) Uani 1 1 d . . .
C37 C 0.9041(2) 0.06259(10) 1.00125(13) 0.0338(6) Uani 1 1 d . . .
C38 C 0.8723(3) 0.07218(11) 1.07033(14) 0.0406(7) Uani 1 1 d . . .
C39 C 0.7707(3) 0.04964(11) 1.09878(13) 0.0443(7) Uani 1 1 d . . .
C40 C 0.7020(3) 0.01513(12) 1.05689(15) 0.0420(7) Uani 1 1 d . . .
C41 C 0.7295(2) 0.00413(10) 0.98757(13) 0.0354(6) Uani 1 1 d . . .
C42 C 1.0130(3) 0.08909(14) 0.97255(18) 0.0454(7) Uani 1 1 d . . .
C43 C 0.7348(5) 0.06367(18) 1.17241(18) 0.0695(11) Uani 1 1 d . . .
C44 C 0.6505(3) -0.03444(15) 0.94536(19) 0.0538(8) Uani 1 1 d . . .
N45 N 0.70309(15) 0.21322(7) 0.77076(9) 0.0221(4) Uani 1 1 d . . .
C46 C 0.66760(19) 0.25600(10) 0.81660(11) 0.0269(5) Uani 1 1 d . . .
C47 C 0.6898(2) 0.31330(10) 0.79979(12) 0.0339(6) Uani 1 1 d . . .
C48 C 0.6612(3) 0.35419(12) 0.84857(15) 0.0491(8) Uani 1 1 d . . .
C49 C 0.6116(3) 0.34062(14) 0.91111(15) 0.0614(10) Uani 1 1 d . . .
C50 C 0.5869(3) 0.28523(14) 0.92646(15) 0.0528(8) Uani 1 1 d . . .
C51 C 0.6138(2) 0.24124(11) 0.88061(12) 0.0336(6) Uani 1 1 d . . .
C52 C 0.5885(2) 0.18082(11) 0.89938(13) 0.0364(6) Uani 1 1 d . . .
C53 C 0.4572(3) 0.17063(19) 0.91054(18) 0.0601(10) Uani 1 1 d . . .
C54 C 0.6576(3) 0.16176(15) 0.96378(17) 0.0475(7) Uani 1 1 d . . .
C55 C 0.7398(3) 0.33025(11) 0.73052(15) 0.0447(7) Uani 1 1 d . . .
C56 C 0.8530(3) 0.36427(15) 0.7355(3) 0.0690(11) Uani 1 1 d . . .
C57 C 0.6487(3) 0.36251(15) 0.68739(18) 0.0579(9) Uani 1 1 d . . .
O58 O 0.62701(13) 0.09664(6) 0.71021(7) 0.0272(4) Uani 1 1 d . . .
S59 S 0.59169(6) 0.04271(3) 0.74123(4) 0.04247(19) Uani 1 1 d . . .
O60 O 0.5305(2) 0.04951(10) 0.80506(10) 0.0904(9) Uani 1 1 d . . .
O61 O 0.68145(19) 0.00167(8) 0.73820(15) 0.0949(9) Uani 1 1 d . . .
C62 C 0.4803(2) 0.01843(11) 0.67900(13) 0.0376(6) Uani 1 1 d . . .
F63 F 0.39113(14) 0.05342(7) 0.67626(10) 0.0701(5) Uani 1 1 d . . .
F64 F 0.52234(15) 0.01385(7) 0.61623(8) 0.0661(5) Uani 1 1 d . . .
F65 F 0.44062(14) -0.03209(7) 0.69795(8) 0.0629(5) Uani 1 1 d . . .
H66 H 0.9018(17) 0.2769(8) 0.5773(10) 0.020(6) Uiso 1 1 d . . .
H67 H 1.1837(17) 0.1760(8) 0.8732(10) 0.020(6) Uiso 1 1 d . . .
H68 H 1.252(2) 0.0856(10) 0.8438(12) 0.046(7) Uiso 1 1 d . . .
H69 H 1.1732(19) 0.0422(9) 0.7465(11) 0.031(7) Uiso 1 1 d . . .
H70 H 0.9294(19) 0.0825(9) 0.6489(11) 0.030(6) Uiso 1 1 d . . .
H71 H 1.069(2) 0.1235(12) 0.5775(14) 0.067(10) Uiso 1 1 d . . .
H72 H 1.035(2) 0.0608(10) 0.5463(13) 0.050(8) Uiso 1 1 d . . .
H73 H 1.152(3) 0.0687(11) 0.5924(14) 0.063(9) Uiso 1 1 d . . .
H74 H 0.959(2) -0.0127(10) 0.6269(13) 0.048(8) Uiso 1 1 d . . .
H75 H 1.084(3) -0.0121(12) 0.6701(15) 0.085(11) Uiso 1 1 d . . .
H76 H 0.963(3) -0.0071(12) 0.7074(16) 0.073(11) Uiso 1 1 d . . .
H77 H 0.9651(18) 0.2542(8) 0.7823(10) 0.022(6) Uiso 1 1 d . . .
H78 H 0.918(2) 0.2697(10) 0.8989(12) 0.038(7) Uiso 1 1 d . . .
H79 H 0.884(2) 0.2080(10) 0.8808(11) 0.038(7) Uiso 1 1 d . . .
H80 H 1.005(2) 0.2222(9) 0.9235(12) 0.042(7) Uiso 1 1 d . . .
H81 H 1.174(2) 0.2729(10) 0.8609(13) 0.046(8) Uiso 1 1 d . . .
H82 H 1.083(2) 0.3203(11) 0.8407(12) 0.048(8) Uiso 1 1 d . . .
H83 H 1.157(2) 0.2913(11) 0.7830(14) 0.058(9) Uiso 1 1 d . . .
H84 H 1.133(3) 0.2172(13) 0.6608(15) 0.076(11) Uiso 1 1 d . . .
H85 H 1.097(3) 0.2483(12) 0.5974(17) 0.084(11) Uiso 1 1 d . . .
H86 H 1.091(3) 0.2758(15) 0.6626(17) 0.098(13) Uiso 1 1 d . . .
H87 H 0.691(2) 0.2333(11) 0.4861(14) 0.059(9) Uiso 1 1 d . . .
H88 H 0.7423(19) 0.2896(9) 0.5120(10) 0.026(6) Uiso 1 1 d . . .
H89 H 0.624(3) 0.2732(12) 0.5391(14) 0.077(10) Uiso 1 1 d . . .
H90 H 0.319(2) 0.1683(10) 0.5613(12) 0.047(7) Uiso 1 1 d . . .
H91 H 0.356(2) 0.1023(10) 0.4752(13) 0.052(8) Uiso 1 1 d . . .
H92 H 0.5463(19) 0.0706(9) 0.4533(11) 0.034(7) Uiso 1 1 d . . .
H93 H 0.8069(19) 0.1166(9) 0.5440(11) 0.033(6) Uiso 1 1 d . . .
H94 H 0.797(2) 0.1539(12) 0.4332(14) 0.066(10) Uiso 1 1 d . . .
H95 H 0.738(3) 0.0950(14) 0.4055(18) 0.099(14) Uiso 1 1 d . . .
H96 H 0.870(2) 0.0941(10) 0.4308(13) 0.054(8) Uiso 1 1 d . . .
H97 H 0.837(2) 0.0206(10) 0.5186(12) 0.043(7) Uiso 1 1 d . . .
H98 H 0.699(3) 0.0129(11) 0.5000(14) 0.068(10) Uiso 1 1 d . . .
H99 H 0.744(2) 0.0241(11) 0.5741(15) 0.056(9) Uiso 1 1 d . . .
H100 H 0.5342(17) 0.2403(8) 0.6644(10) 0.016(5) Uiso 1 1 d . . .
H101 H 0.446(2) 0.1675(11) 0.7318(13) 0.054(8) Uiso 1 1 d . . .
H102 H 0.382(2) 0.2285(10) 0.7467(13) 0.044(7) Uiso 1 1 d . . .
H103 H 0.329(2) 0.1827(10) 0.6950(13) 0.051(8) Uiso 1 1 d . . .
H104 H 0.377(2) 0.3024(11) 0.6492(13) 0.052(9) Uiso 1 1 d . . .
H105 H 0.435(2) 0.2920(10) 0.5776(12) 0.040(7) Uiso 1 1 d . . .
H106 H 0.317(2) 0.2602(10) 0.5944(13) 0.054(8) Uiso 1 1 d . . .
H107 H 0.819(2) -0.0137(10) 0.8660(12) 0.040(7) Uiso 1 1 d . . .
H108 H 0.943(2) 0.0103(10) 0.8805(12) 0.046(8) Uiso 1 1 d . . .
H109 H 0.9207(19) 0.0963(9) 1.0968(12) 0.033(7) Uiso 1 1 d . . .
H110 H 0.638(2) 0.0003(9) 1.0750(12) 0.038(7) Uiso 1 1 d . . .
H111 H 0.997(2) 0.1156(11) 0.9372(13) 0.050(8) Uiso 1 1 d . . .
H112 H 1.069(2) 0.0609(11) 0.9529(13) 0.057(9) Uiso 1 1 d . . .
H113 H 1.055(2) 0.1119(11) 1.0064(14) 0.062(9) Uiso 1 1 d . . .
H114 H 0.806(3) 0.0696(14) 1.2046(18) 0.101(14) Uiso 1 1 d . . .
H115 H 0.686(3) 0.0354(15) 1.1909(18) 0.103(14) Uiso 1 1 d . . .
H116 H 0.691(3) 0.1000(15) 1.1728(16) 0.100(13) Uiso 1 1 d . . .
H117 H 0.584(3) -0.0471(12) 0.9705(14) 0.067(10) Uiso 1 1 d . . .
H118 H 0.692(3) -0.0699(14) 0.9281(16) 0.088(12) Uiso 1 1 d . . .
H119 H 0.621(2) -0.0168(12) 0.9024(15) 0.068(10) Uiso 1 1 d . . .
H120 H 0.675(2) 0.3931(10) 0.8354(12) 0.047(8) Uiso 1 1 d . . .
H121 H 0.591(2) 0.3694(11) 0.9439(14) 0.057(8) Uiso 1 1 d . . .
H122 H 0.553(2) 0.2745(10) 0.9698(13) 0.053(8) Uiso 1 1 d . . .
H123 H 0.6079(18) 0.1573(9) 0.8598(11) 0.032(6) Uiso 1 1 d . . .
H124 H 0.412(3) 0.1802(13) 0.8683(17) 0.089(11) Uiso 1 1 d . . .
H125 H 0.440(2) 0.1302(12) 0.9218(14) 0.059(10) Uiso 1 1 d . . .
H126 H 0.426(3) 0.1946(12) 0.9487(16) 0.076(11) Uiso 1 1 d . . .
H127 H 0.739(3) 0.1672(12) 0.9553(15) 0.076(10) Uiso 1 1 d . . .
H128 H 0.646(2) 0.1211(13) 0.9706(14) 0.070(10) Uiso 1 1 d . . .
H129 H 0.631(3) 0.1825(12) 1.0080(16) 0.078(10) Uiso 1 1 d . . .
H130 H 0.756(2) 0.2996(10) 0.7051(12) 0.040(7) Uiso 1 1 d . . .
H131 H 0.904(3) 0.3460(14) 0.7686(18) 0.098(13) Uiso 1 1 d . . .
H132 H 0.896(3) 0.3719(16) 0.687(2) 0.135(16) Uiso 1 1 d . . .
H133 H 0.838(2) 0.4009(13) 0.7606(14) 0.068(10) Uiso 1 1 d . . .
H134 H 0.677(2) 0.3696(11) 0.6406(15) 0.063(9) Uiso 1 1 d . . .
H135 H 0.633(2) 0.4007(11) 0.7098(13) 0.048(8) Uiso 1 1 d . . .
H136 H 0.571(3) 0.3393(15) 0.6832(18) 0.114(13) Uiso 1 1 d . . .

loop_
_atom_site_aniso_label
_atom_site_aniso_U_11
_atom_site_aniso_U_22
_atom_site_aniso_U_33
_atom_site_aniso_U_23
_atom_site_aniso_U_13
_atom_site_aniso_U_12
Ti1 0.01879(19) 0.0223(2) 0.0188(2) -0.00034(17) 0.00065(15) -0.00075(17)
N2 0.0192(9) 0.0238(10) 0.0178(9) -0.0005(8) 0.0003(7) 0.0009(8)
C3 0.0211(12) 0.0272(13) 0.0199(12) 0.0003(10) 0.0009(9) -0.0020(9)
C4 0.0241(12) 0.0265(13) 0.0222(12) 0.0061(10) 0.0018(10) -0.0024(10)
C5 0.0205(12) 0.0286(13) 0.0198(12) 0.0016(10) 0.0001(9) 0.0029(10)
N6 0.0163(9) 0.0242(10) 0.0204(10) -0.0014(8) 0.0020(7) -0.0013(8)
C7 0.0161(11) 0.0309(13) 0.0222(12) 0.0077(10) 0.0015(9) -0.0003(10)
C8 0.0209(12) 0.0335(14) 0.0257(12) 0.0072(11) -0.0010(10) -0.0043(10)
C9 0.0251(12) 0.0457(16) 0.0264(13) 0.0044(12) -0.0061(10) -0.0038(12)
C10 0.0255(14) 0.0518(18) 0.0387(16) 0.0135(14) -0.0024(12) 0.0081(13)
C11 0.0311(14) 0.0357(16) 0.0388(16) 0.0066(13) 0.0033(12) 0.0113(12)
C12 0.0205(12) 0.0310(14) 0.0259(12) 0.0048(10) 0.0043(10) 0.0020(10)
C13 0.0279(14) 0.0314(15) 0.0318(14) 0.0013(11) 0.0030(11) 0.0072(11)
C14 0.055(2) 0.056(2) 0.0353(17) -0.0038(15) 0.0113(15) -0.0069(17)
C15 0.064(2) 0.0345(18) 0.048(2) -0.0020(15) -0.0028(18) 0.0036(16)
C16 0.0358(14) 0.0358(15) 0.0278(14) 0.0031(11) -0.0132(12) -0.0041(12)
C17 0.0401(17) 0.0423(18) 0.0324(16) -0.0055(13) -0.0097(13) 0.0050(14)
C18 0.057(2) 0.045(2) 0.0404(18) 0.0035(16) -0.0178(16) -0.0174(16)
C19 0.0196(13) 0.0424(18) 0.0364(16) 0.0113(14) -0.0005(12) -0.0058(12)
C20 0.0268(14) 0.0401(17) 0.0302(15) 0.0125(13) -0.0059(11) -0.0046(13)
C21 0.0215(11) 0.0286(13) 0.0208(11) 0.0016(10) -0.0049(9) -0.0055(10)
C22 0.0220(12) 0.0310(14) 0.0283(13) 0.0046(11) -0.0015(10) -0.0043(10)
C23 0.0233(13) 0.0448(16) 0.0385(15) 0.0053(13) -0.0050(11) -0.0056(12)
C24 0.0355(16) 0.0498(18) 0.0404(16) -0.0006(14) -0.0133(13) -0.0149(13)
C25 0.0426(16) 0.0407(17) 0.0320(15) -0.0066(13) -0.0055(12) -0.0075(13)
C26 0.0300(13) 0.0341(14) 0.0239(13) -0.0005(11) -0.0038(10) -0.0026(11)
C27 0.0325(14) 0.0380(16) 0.0297(14) -0.0080(12) -0.0021(11) 0.0016(12)
C28 0.052(2) 0.078(3) 0.0410(19) 0.0040(18) 0.0110(16) 0.017(2)
C29 0.046(2) 0.0444(19) 0.059(2) -0.0036(17) 0.0049(17) 0.0074(15)
C30 0.0188(12) 0.0384(15) 0.0398(15) -0.0003(12) 0.0001(11) 0.0017(11)
C31 0.0331(17) 0.0493(19) 0.0422(17) 0.0006(15) 0.0046(14) 0.0102(14)
C32 0.0260(15) 0.0393(18) 0.058(2) 0.0072(15) 0.0055(14) 0.0026(13)
N33 0.0213(10) 0.0296(11) 0.0233(10) 0.0000(9) 0.0007(8) -0.0011(8)
C34 0.0212(12) 0.0324(14) 0.0263(13) -0.0026(11) 0.0017(10) 0.0007(10)
C35 0.0404(17) 0.0315(16) 0.0351(15) 0.0095(12) 0.0042(13) 0.0080(13)
C36 0.0332(14) 0.0293(14) 0.0286(13) 0.0103(11) 0.0034(11) 0.0079(11)
C37 0.0383(15) 0.0274(14) 0.0357(15) 0.0114(11) -0.0006(12) 0.0076(11)
C38 0.0546(19) 0.0312(16) 0.0358(16) 0.0044(12) -0.0096(14) 0.0054(13)
C39 0.0597(19) 0.0416(17) 0.0318(15) 0.0133(13) 0.0069(14) 0.0168(14)
C40 0.0409(17) 0.0444(18) 0.0407(17) 0.0176(14) 0.0132(14) 0.0091(14)
C41 0.0320(14) 0.0336(15) 0.0405(16) 0.0127(12) 0.0007(12) 0.0068(11)
C42 0.0411(18) 0.0400(19) 0.055(2) 0.0190(17) -0.0019(16) -0.0027(15)
C43 0.109(4) 0.062(3) 0.0382(19) 0.0101(18) 0.018(2) 0.022(2)
C44 0.0421(19) 0.060(2) 0.060(2) 0.0111(18) -0.0019(17) -0.0057(17)
N45 0.0198(9) 0.0240(10) 0.0223(10) 0.0004(8) -0.0012(8) 0.0004(8)
C46 0.0221(12) 0.0362(15) 0.0222(12) -0.0067(11) -0.0064(10) 0.0084(10)
C47 0.0391(15) 0.0303(15) 0.0321(14) -0.0100(11) -0.0105(11) 0.0101(11)
C48 0.077(2) 0.0322(17) 0.0379(17) -0.0072(13) -0.0177(15) 0.0211(15)
C49 0.101(3) 0.048(2) 0.0349(17) -0.0150(16) -0.0045(17) 0.0399(19)
C50 0.072(2) 0.059(2) 0.0272(16) -0.0075(15) 0.0047(15) 0.0328(17)
C51 0.0305(13) 0.0464(16) 0.0240(13) -0.0039(12) -0.0011(11) 0.0160(12)
C52 0.0337(15) 0.0524(18) 0.0232(13) -0.0038(13) 0.0099(11) 0.0044(12)
C53 0.0331(17) 0.107(3) 0.0400(19) 0.006(2) -0.0010(14) -0.0071(19)
C54 0.0420(18) 0.049(2) 0.0513(19) 0.0124(16) -0.0006(15) 0.0055(16)
C55 0.0601(19) 0.0226(15) 0.0517(19) -0.0080(13) 0.0081(15) -0.0019(13)
C56 0.054(2) 0.032(2) 0.121(4) 0.010(2) 0.002(2) 0.0011(16)
C57 0.084(3) 0.047(2) 0.0424(19) 0.0119(16) -0.0121(18) -0.0154(19)
O58 0.0280(9) 0.0242(9) 0.0293(9) 0.0017(7) -0.0052(7) -0.0058(7)
S59 0.0494(4) 0.0352(4) 0.0426(4) 0.0106(3) -0.0152(3) -0.0199(3)
O60 0.126(2) 0.118(2) 0.0273(11) 0.0037(12) 0.0056(12) -0.0866(17)
O61 0.0674(15) 0.0246(11) 0.192(3) 0.0118(14) -0.0666(16) -0.0061(10)
C62 0.0359(15) 0.0376(16) 0.0391(16) -0.0028(12) 0.0023(13) -0.0163(12)
F63 0.0346(10) 0.0709(12) 0.1046(15) -0.0186(11) -0.0160(9) -0.0058(9)
F64 0.0788(12) 0.0781(12) 0.0415(10) -0.0222(8) 0.0172(9) -0.0451(10)
F65 0.0710(12) 0.0553(11) 0.0623(11) 0.0093(8) -0.0095(9) -0.0426(9)

loop_
_atom_type_symbol
_atom_type_description
_atom_type_scat_dispersion_real
_atom_type_scat_dispersion_imag
_atom_type_scat_source
C C 0.0033 0.0016 'International Tables Vol C Tables 4.2.6.8 and 6.1.1.4'
H H 0.0000 0.0000 'International Tables Vol C Tables 4.2.6.8 and 6.1.1.4'
N N 0.0061 0.0033 'International Tables Vol C Tables 4.2.6.8 and 6.1.1.4'
O O 0.0106 0.0060 'International Tables Vol C Tables 4.2.6.8 and 6.1.1.4'
F F 0.0171 0.0103 'International Tables Vol C Tables 4.2.6.8 and 6.1.1.4'
S S 0.1246 0.1234 'International Tables Vol C Tables 4.2.6.8 and 6.1.1.4'
Ti Ti 0.2776 0.4457 'International Tables Vol C Tables 4.2.6.8 and 6.1.1.4'

loop_
_geom_angle_atom_site_label_1
_geom_angle_atom_site_label_2
_geom_angle_atom_site_label_3
_geom_angle
_geom_angle_site_symmetry_1
_geom_angle_site_symmetry_3
_geom_angle_publ_flag
N45 Ti1 O58 112.15(7) . . ?
N45 Ti1 N6 104.98(7) . . ?
O58 Ti1 N6 88.66(6) . . ?
N45 Ti1 N2 105.13(7) . . ?
O58 Ti1 N2 142.24(6) . . ?
N6 Ti1 N2 87.38(6) . . ?
N45 Ti1 N33 98.13(7) . . ?
O58 Ti1 N33 80.98(6) . . ?
N6 Ti1 N33 156.82(7) . . ?
N2 Ti1 N33 88.26(6) . . ?
C3 N2 C7 117.65(17) . . ?
C3 N2 Ti1 122.99(14) . . ?
C7 N2 Ti1 118.69(12) . . ?
N2 C3 C4 123.4(2) . . ?
N2 C3 C19 120.9(2) . . ?
C4 C3 C19 115.7(2) . . ?
C5 C4 C3 128.2(2) . . ?
C5 C4 H66 115.7(12) . . ?
C3 C4 H66 115.5(12) . . ?
N6 C5 C4 123.55(19) . . ?
N6 C5 C20 119.8(2) . . ?
C4 C5 C20 116.6(2) . . ?
C5 N6 C21 115.60(17) . . ?
C5 N6 Ti1 121.83(14) . . ?
C21 N6 Ti1 122.33(13) . . ?
C12 C7 C8 121.5(2) . . ?
C12 C7 N2 118.58(19) . . ?
C8 C7 N2 119.87(19) . . ?
C9 C8 C7 117.6(2) . . ?
C9 C8 C16 119.5(2) . . ?
C7 C8 C16 122.9(2) . . ?
C10 C9 C8 121.5(2) . . ?
C10 C9 H67 120.3(12) . . ?
C8 C9 H67 118.2(12) . . ?
C11 C10 C9 119.9(2) . . ?
C11 C10 H68 119.4(14) . . ?
C9 C10 H68 120.4(14) . . ?
C10 C11 C12 121.5(2) . . ?
C10 C11 H69 119.9(14) . . ?
C12 C11 H69 118.6(15) . . ?
C11 C12 C7 117.9(2) . . ?
C11 C12 C13 120.4(2) . . ?
C7 C12 C13 121.69(19) . . ?
C14 C13 C15 110.7(2) . . ?
C14 C13 C12 110.7(2) . . ?
C15 C13 C12 113.7(2) . . ?
C14 C13 H70 105.6(13) . . ?
C15 C13 H70 109.4(13) . . ?
C12 C13 H70 106.3(13) . . ?
C13 C14 H71 113.3(16) . . ?
C13 C14 H72 110.3(13) . . ?
H71 C14 H72 107(2) . . ?
C13 C14 H73 110.0(16) . . ?
H71 C14 H73 112(2) . . ?
H72 C14 H73 104(2) . . ?
C13 C15 H74 110.2(14) . . ?
C13 C15 H75 111.2(17) . . ?
H74 C15 H75 108(2) . . ?
C13 C15 H76 116.0(18) . . ?
H74 C15 H76 108(2) . . ?
H75 C15 H76 103(2) . . ?
C8 C16 C17 110.8(2) . . ?
C8 C16 C18 112.9(2) . . ?
C17 C16 C18 110.2(2) . . ?
C8 C16 H77 108.3(12) . . ?
C17 C16 H77 107.1(12) . . ?
C18 C16 H77 107.4(12) . . ?
C16 C17 H78 111.5(14) . . ?
C16 C17 H79 111.8(13) . . ?
H78 C17 H79 107(2) . . ?
C16 C17 H80 109.1(13) . . ?
H78 C17 H80 107.9(19) . . ?
H79 C17 H80 109.2(19) . . ?
C16 C18 H81 111.2(14) . . ?
C16 C18 H82 109.1(15) . . ?
H81 C18 H82 107(2) . . ?
C16 C18 H83 112.6(16) . . ?
H81 C18 H83 109(2) . . ?
H82 C18 H83 107(2) . . ?
C3 C19 H84 116.0(19) . . ?
C3 C19 H85 111(2) . . ?
H84 C19 H85 110(3) . . ?
C3 C19 H86 112(2) . . ?
H84 C19 H86 107(3) . . ?
H85 C19 H86 99(2) . . ?
C5 C20 H87 112.1(17) . . ?
C5 C20 H88 110.9(13) . . ?
H87 C20 H88 111(2) . . ?
C5 C20 H89 109.9(17) . . ?
H87 C20 H89 111(2) . . ?
H88 C20 H89 101(2) . . ?
C22 C21 C26 121.49(19) . . ?
C22 C21 N6 120.23(19) . . ?
C26 C21 N6 118.26(19) . . ?
C23 C22 C21 117.9(2) . . ?
C23 C22 C30 119.2(2) . . ?
C21 C22 C30 122.82(19) . . ?
C24 C23 C22 121.3(2) . . ?
C24 C23 H90 119.0(14) . . ?
C22 C23 H90 119.7(14) . . ?
C23 C24 C25 119.8(2) . . ?
C23 C24 H91 120.4(15) . . ?
C25 C24 H91 119.7(15) . . ?
C24 C25 C26 121.6(2) . . ?
C24 C25 H92 119.4(13) . . ?
C26 C25 H92 119.0(13) . . ?
C25 C26 C21 117.8(2) . . ?
C25 C26 C27 119.3(2) . . ?
C21 C26 C27 122.9(2) . . ?
C29 C27 C28 110.2(3) . . ?
C29 C27 C26 111.1(2) . . ?
C28 C27 C26 112.1(2) . . ?
C29 C27 H93 107.6(13) . . ?
C28 C27 H93 106.8(13) . . ?
C26 C27 H93 108.8(13) . . ?
C27 C28 H94 108.1(15) . . ?
C27 C28 H95 112(2) . . ?
H94 C28 H95 113(3) . . ?
C27 C28 H96 108.8(15) . . ?
H94 C28 H96 107(2) . . ?
H95 C28 H96 108(3) . . ?
C27 C29 H97 111.7(14) . . ?
C27 C29 H98 112.5(16) . . ?
H97 C29 H98 110(2) . . ?
C27 C29 H99 115.2(16) . . ?
H97 C29 H99 103(2) . . ?
H98 C29 H99 103(2) . . ?
C22 C30 C31 111.8(2) . . ?
C22 C30 C32 112.1(2) . . ?
C31 C30 C32 110.1(2) . . ?
C22 C30 H100 110.1(12) . . ?
C31 C30 H100 107.2(12) . . ?
C32 C30 H100 105.3(12) . . ?
C30 C31 H101 111.0(14) . . ?
C30 C31 H102 112.0(13) . . ?
H101 C31 H102 107.9(19) . . ?
C30 C31 H103 110.4(16) . . ?
H101 C31 H103 105(2) . . ?
H102 C31 H103 110(2) . . ?
C30 C32 H104 113.5(16) . . ?
C30 C32 H105 111.8(14) . . ?
H104 C32 H105 106(2) . . ?
C30 C32 H106 110.8(14) . . ?
H104 C32 H106 110(2) . . ?
H105 C32 H106 104.1(19) . . ?
C34 N33 Ti1 167.35(18) . . ?
N33 C34 C35 177.5(3) . . ?
C34 C35 C36 113.5(2) . . ?
C34 C35 H107 107.8(14) . . ?
C36 C35 H107 109.0(13) . . ?
C34 C35 H108 107.7(15) . . ?
C36 C35 H108 110.4(15) . . ?
H107 C35 H108 108(2) . . ?
C41 C36 C37 120.7(2) . . ?
C41 C36 C35 120.5(2) . . ?
C37 C36 C35 118.8(2) . . ?
C38 C37 C36 118.3(2) . . ?
C38 C37 C42 120.1(3) . . ?
C36 C37 C42 121.5(2) . . ?
C39 C38 C37 122.2(3) . . ?
C39 C38 H109 120.6(14) . . ?
C37 C38 H109 117.2(14) . . ?
C40 C39 C38 118.0(3) . . ?
C40 C39 C43 121.1(3) . . ?
C38 C39 C43 120.9(3) . . ?
C39 C40 C41 122.3(3) . . ?
C39 C40 H110 118.2(16) . . ?
C41 C40 H110 119.5(16) . . ?
C40 C41 C36 118.5(3) . . ?
C40 C41 C44 119.1(3) . . ?
C36 C41 C44 122.4(3) . . ?
C37 C42 H111 112.8(16) . . ?
C37 C42 H112 112.9(15) . . ?
H111 C42 H112 107(2) . . ?
C37 C42 H113 113.4(16) . . ?
H111 C42 H113 102(2) . . ?
H112 C42 H113 108(2) . . ?
C39 C43 H114 112(2) . . ?
C39 C43 H115 111(2) . . ?
H114 C43 H115 110(3) . . ?
C39 C43 H116 109.7(19) . . ?
H114 C43 H116 105(3) . . ?
H115 C43 H116 109(3) . . ?
C41 C44 H117 113.1(18) . . ?
C41 C44 H118 113.5(18) . . ?
H117 C44 H118 106(2) . . ?
C41 C44 H119 112.8(17) . . ?
H117 C44 H119 107(2) . . ?
H118 C44 H119 104(2) . . ?
C46 N45 Ti1 177.22(16) . . ?
N45 C46 C51 119.3(2) . . ?
N45 C46 C47 119.9(2) . . ?
C51 C46 C47 120.7(2) . . ?
C48 C47 C46 118.3(2) . . ?
C48 C47 C55 119.9(2) . . ?
C46 C47 C55 121.7(2) . . ?
C49 C48 C47 121.7(3) . . ?
C49 C48 H120 121.4(14) . . ?
C47 C48 H120 116.9(15) . . ?
C48 C49 C50 119.9(3) . . ?
C48 C49 H121 120.8(16) . . ?
C50 C49 H121 119.3(16) . . ?
C49 C50 C51 122.2(3) . . ?
C49 C50 H122 121.8(16) . . ?
C51 C50 H122 116.0(16) . . ?
C50 C51 C46 117.1(3) . . ?
C50 C51 C52 121.2(2) . . ?
C46 C51 C52 121.7(2) . . ?
C51 C52 C54 112.1(2) . . ?
C51 C52 C53 111.9(3) . . ?
C54 C52 C53 109.7(2) . . ?
C51 C52 H123 108.5(13) . . ?
C54 C52 H123 110.0(13) . . ?
C53 C52 H123 104.3(13) . . ?
C52 C53 H124 110.9(18) . . ?
C52 C53 H125 111.7(16) . . ?
H124 C53 H125 107(2) . . ?
C52 C53 H126 111.3(18) . . ?
H124 C53 H126 107(2) . . ?
H125 C53 H126 109(2) . . ?
C52 C54 H127 108.5(18) . . ?
C52 C54 H128 109.3(17) . . ?
H127 C54 H128 107(2) . . ?
C52 C54 H129 111.7(16) . . ?
H127 C54 H129 112(2) . . ?
H128 C54 H129 109(2) . . ?
C47 C55 C56 114.4(3) . . ?
C47 C55 C57 110.6(3) . . ?
C56 C55 C57 109.7(3) . . ?
C47 C55 H130 109.9(15) . . ?
C56 C55 H130 107.0(16) . . ?
C57 C55 H130 104.7(16) . . ?
C55 C56 H131 108(2) . . ?
C55 C56 H132 115(2) . . ?
H131 C56 H132 112(3) . . ?
C55 C56 H133 110.0(17) . . ?
H131 C56 H133 100(3) . . ?
H132 C56 H133 110(3) . . ?
C55 C57 H134 111.0(17) . . ?
C55 C57 H135 109.8(14) . . ?
H134 C57 H135 107(2) . . ?
C55 C57 H136 110.3(19) . . ?
H134 C57 H136 108(2) . . ?
H135 C57 H136 111(2) . . ?
S59 O58 Ti1 142.54(9) . . ?
O61 S59 O60 118.23(17) . . ?
O61 S59 O58 112.65(12) . . ?
O60 S59 O58 112.69(12) . . ?
O61 S59 C62 104.65(13) . . ?
O60 S59 C62 104.78(13) . . ?
O58 S59 C62 101.68(10) . . ?
F64 C62 F63 107.8(2) . . ?
F64 C62 F65 107.7(2) . . ?
F63 C62 F65 108.5(2) . . ?
F64 C62 S59 111.77(17) . . ?
F63 C62 S59 110.98(18) . . ?
F65 C62 S59 109.98(18) . . ?

loop_
_geom_bond_atom_site_label_1
_geom_bond_atom_site_label_2
_geom_bond_distance
_geom_bond_site_symmetry_2
_geom_bond_publ_flag
Ti1 N45 1.6967(17) . ?
Ti1 O58 2.0513(14) . ?
Ti1 N6 2.0882(17) . ?
Ti1 N2 2.0896(17) . ?
Ti1 N33 2.2105(19) . ?
N2 C3 1.337(3) . ?
N2 C7 1.449(2) . ?
C3 C4 1.396(3) . ?
C3 C19 1.510(3) . ?
C4 C5 1.393(3) . ?
C4 H66 0.953(19) . ?
C5 N6 1.335(3) . ?
C5 C20 1.507(3) . ?
N6 C21 1.455(2) . ?
C7 C12 1.402(3) . ?
C7 C8 1.406(3) . ?
C8 C9 1.397(3) . ?
C8 C16 1.513(3) . ?
C9 C10 1.375(3) . ?
C9 H67 0.962(19) . ?
C10 C11 1.373(4) . ?
C10 H68 0.97(2) . ?
C11 C12 1.392(3) . ?
C11 H69 0.90(2) . ?
C12 C13 1.520(3) . ?
C13 C14 1.518(4) . ?
C13 C15 1.518(4) . ?
C13 H70 0.93(2) . ?
C14 H71 0.99(3) . ?
C14 H72 1.05(3) . ?
C14 H73 0.98(3) . ?
C15 H74 0.98(3) . ?
C15 H75 1.04(3) . ?
C15 H76 0.94(3) . ?
C16 C17 1.527(4) . ?
C16 C18 1.533(4) . ?
C16 H77 0.96(2) . ?
C17 H78 0.93(2) . ?
C17 H79 1.00(2) . ?
C17 H80 1.00(2) . ?
C18 H81 0.98(3) . ?
C18 H82 0.98(2) . ?
C18 H83 0.94(3) . ?
C19 H84 0.89(3) . ?
C19 H85 0.91(3) . ?
C19 H86 0.94(3) . ?
C20 H87 0.93(3) . ?
C20 H88 0.93(2) . ?
C20 H89 0.99(3) . ?
C21 C22 1.401(3) . ?
C21 C26 1.404(3) . ?
C22 C23 1.400(3) . ?
C22 C30 1.514(3) . ?
C23 C24 1.374(4) . ?
C23 H90 0.96(2) . ?
C24 C25 1.376(4) . ?
C24 H91 0.94(2) . ?
C25 C26 1.392(3) . ?
C25 H92 0.98(2) . ?
C26 C27 1.524(3) . ?
C27 C29 1.518(4) . ?
C27 C28 1.523(4) . ?
C27 H93 0.98(2) . ?
C28 H94 1.04(3) . ?
C28 H95 0.92(3) . ?
C28 H96 1.01(3) . ?
C29 H97 0.97(2) . ?
C29 H98 1.00(3) . ?
C29 H99 0.95(3) . ?
C30 C31 1.526(4) . ?
C30 C32 1.531(3) . ?
C30 H100 0.950(19) . ?
C31 H101 1.02(3) . ?
C31 H102 1.01(2) . ?
C31 H103 0.92(3) . ?
C32 H104 0.94(3) . ?
C32 H105 0.98(2) . ?
C32 H106 1.01(3) . ?
N33 C34 1.138(3) . ?
C34 C35 1.468(3) . ?
C35 C36 1.517(3) . ?
C35 H107 0.98(2) . ?
C35 H108 0.93(2) . ?
C36 C41 1.398(3) . ?
C36 C37 1.399(3) . ?
C37 C38 1.390(3) . ?
C37 C42 1.495(4) . ?
C38 C39 1.386(4) . ?
C38 H109 0.94(2) . ?
C39 C40 1.381(4) . ?
C39 C43 1.505(4) . ?
C40 C41 1.388(4) . ?
C40 H110 0.88(2) . ?
C41 C44 1.510(4) . ?
C42 H111 0.94(3) . ?
C42 H112 1.00(3) . ?
C42 H113 0.97(3) . ?
C43 H114 1.02(4) . ?
C43 H115 0.94(4) . ?
C43 H116 0.99(4) . ?
C44 H117 0.95(3) . ?
C44 H118 1.02(3) . ?
C44 H119 0.98(3) . ?
N45 C46 1.402(3) . ?
C46 C51 1.415(3) . ?
C46 C47 1.419(3) . ?
C47 C48 1.385(3) . ?
C47 C55 1.499(4) . ?
C48 C49 1.364(4) . ?
C48 H120 0.97(2) . ?
C49 C50 1.375(4) . ?
C49 H121 0.96(3) . ?
C50 C51 1.398(3) . ?
C50 H122 0.95(2) . ?
C51 C52 1.506(3) . ?
C52 C54 1.522(4) . ?
C52 C53 1.526(4) . ?
C52 H123 0.97(2) . ?
C53 H124 0.98(3) . ?
C53 H125 1.00(3) . ?
C53 H126 0.99(3) . ?
C54 H127 0.95(3) . ?
C54 H128 0.98(3) . ?
C54 H129 1.03(3) . ?
C55 C56 1.521(4) . ?
C55 C57 1.523(4) . ?
C55 H130 0.89(2) . ?
C56 H131 0.96(3) . ?
C56 H132 1.07(4) . ?
C56 H133 1.01(3) . ?
C57 H134 0.97(3) . ?
C57 H135 1.02(2) . ?
C57 H136 1.04(4) . ?
O58 S59 1.4669(15) . ?
S59 O61 1.411(2) . ?
S59 O60 1.418(2) . ?
S59 C62 1.822(2) . ?
C62 F64 1.299(3) . ?
C62 F63 1.310(3) . ?
C62 F65 1.331(3) . ?

loop_
_geom_torsion_atom_site_label_1
_geom_torsion_atom_site_label_2
_geom_torsion_atom_site_label_3
_geom_torsion_atom_site_label_4
_geom_torsion
_geom_torsion_site_symmetry_1
_geom_torsion_site_symmetry_2
_geom_torsion_site_symmetry_3
_geom_torsion_site_symmetry_4
_geom_torsion_publ_flag
N45 Ti1 N2 C3 -74.10(17) . . . . ?
O58 Ti1 N2 C3 115.13(17) . . . . ?
N6 Ti1 N2 C3 30.72(16) . . . . ?
N33 Ti1 N2 C3 -172.05(16) . . . . ?
N45 Ti1 N2 C7 96.32(15) . . . . ?
O58 Ti1 N2 C7 -74.46(18) . . . . ?
N6 Ti1 N2 C7 -158.87(15) . . . . ?
N33 Ti1 N2 C7 -1.64(15) . . . . ?
C7 N2 C3 C4 176.3(2) . . . . ?
Ti1 N2 C3 C4 -13.2(3) . . . . ?
C7 N2 C3 C19 -1.2(3) . . . . ?
Ti1 N2 C3 C19 169.36(18) . . . . ?
N2 C3 C4 C5 -15.1(4) . . . . ?
C19 C3 C4 C5 162.5(2) . . . . ?
C3 C4 C5 N6 9.7(4) . . . . ?
C3 C4 C5 C20 -168.2(2) . . . . ?
C4 C5 N6 C21 -162.8(2) . . . . ?
C20 C5 N6 C21 15.1(3) . . . . ?
C4 C5 N6 Ti1 22.7(3) . . . . ?
C20 C5 N6 Ti1 -159.44(18) . . . . ?
N45 Ti1 N6 C5 69.81(17) . . . . ?
O58 Ti1 N6 C5 -177.60(16) . . . . ?
N2 Ti1 N6 C5 -35.15(16) . . . . ?
N33 Ti1 N6 C5 -114.5(2) . . . . ?
N45 Ti1 N6 C21 -104.38(16) . . . . ?
O58 Ti1 N6 C21 8.21(15) . . . . ?
N2 Ti1 N6 C21 150.66(16) . . . . ?
N33 Ti1 N6 C21 71.3(2) . . . . ?
C3 N2 C7 C12 -105.1(2) . . . . ?
Ti1 N2 C7 C12 83.9(2) . . . . ?
C3 N2 C7 C8 77.5(2) . . . . ?
Ti1 N2 C7 C8 -93.4(2) . . . . ?
C12 C7 C8 C9 2.3(3) . . . . ?
N2 C7 C8 C9 179.51(18) . . . . ?
C12 C7 C8 C16 -176.2(2) . . . . ?
N2 C7 C8 C16 1.1(3) . . . . ?
C7 C8 C9 C10 -0.8(3) . . . . ?
C16 C8 C9 C10 177.6(2) . . . . ?
C8 C9 C10 C11 -0.8(4) . . . . ?
C9 C10 C11 C12 1.1(4) . . . . ?
C10 C11 C12 C7 0.2(3) . . . . ?
C10 C11 C12 C13 179.4(2) . . . . ?
C8 C7 C12 C11 -2.0(3) . . . . ?
N2 C7 C12 C11 -179.25(19) . . . . ?
C8 C7 C12 C13 178.9(2) . . . . ?
N2 C7 C12 C13 1.6(3) . . . . ?
C11 C12 C13 C14 -91.2(3) . . . . ?
C7 C12 C13 C14 88.0(3) . . . . ?
C11 C12 C13 C15 34.2(3) . . . . ?
C7 C12 C13 C15 -146.6(2) . . . . ?
C9 C8 C16 C17 -69.7(3) . . . . ?
C7 C8 C16 C17 108.7(2) . . . . ?
C9 C8 C16 C18 54.4(3) . . . . ?
C7 C8 C16 C18 -127.2(2) . . . . ?
C5 N6 C21 C22 -94.5(2) . . . . ?
Ti1 N6 C21 C22 80.0(2) . . . . ?
C5 N6 C21 C26 83.8(2) . . . . ?
Ti1 N6 C21 C26 -101.7(2) . . . . ?
C26 C21 C22 C23 -0.7(3) . . . . ?
N6 C21 C22 C23 177.51(19) . . . . ?
C26 C21 C22 C30 -179.9(2) . . . . ?
N6 C21 C22 C30 -1.6(3) . . . . ?
C21 C22 C23 C24 -0.4(4) . . . . ?
C30 C22 C23 C24 178.8(2) . . . . ?
C22 C23 C24 C25 0.8(4) . . . . ?
C23 C24 C25 C26 0.0(4) . . . . ?
C24 C25 C26 C21 -1.1(4) . . . . ?
C24 C25 C26 C27 179.3(2) . . . . ?
C22 C21 C26 C25 1.4(3) . . . . ?
N6 C21 C26 C25 -176.8(2) . . . . ?
C22 C21 C26 C27 -179.0(2) . . . . ?
N6 C21 C26 C27 2.8(3) . . . . ?
C25 C26 C27 C29 -62.1(3) . . . . ?
C21 C26 C27 C29 118.3(3) . . . . ?
C25 C26 C27 C28 61.7(3) . . . . ?
C21 C26 C27 C28 -117.9(3) . . . . ?
C23 C22 C30 C31 70.7(3) . . . . ?
C21 C22 C30 C31 -110.2(3) . . . . ?
C23 C22 C30 C32 -53.6(3) . . . . ?
C21 C22 C30 C32 125.6(2) . . . . ?
N45 Ti1 N33 C34 125.8(8) . . . . ?
O58 Ti1 N33 C34 14.5(8) . . . . ?
N6 Ti1 N33 C34 -50.0(9) . . . . ?
N2 Ti1 N33 C34 -129.2(8) . . . . ?
Ti1 N33 C34 C35 7(6) . . . . ?
N33 C34 C35 C36 -125(6) . . . . ?
C34 C35 C36 C41 104.1(3) . . . . ?
C34 C35 C36 C37 -75.8(3) . . . . ?
C41 C36 C37 C38 -0.9(3) . . . . ?
C35 C36 C37 C38 179.1(2) . . . . ?
C41 C36 C37 C42 -180.0(2) . . . . ?
C35 C36 C37 C42 0.0(3) . . . . ?
C36 C37 C38 C39 -0.7(4) . . . . ?
C42 C37 C38 C39 178.4(2) . . . . ?
C37 C38 C39 C40 2.2(4) . . . . ?
C37 C38 C39 C43 -176.3(3) . . . . ?
C38 C39 C40 C41 -2.2(4) . . . . ?
C43 C39 C40 C41 176.2(3) . . . . ?
C39 C40 C41 C36 0.7(4) . . . . ?
C39 C40 C41 C44 179.5(3) . . . . ?
C37 C36 C41 C40 0.9(3) . . . . ?
C35 C36 C41 C40 -179.1(2) . . . . ?
C37 C36 C41 C44 -177.9(2) . . . . ?
C35 C36 C41 C44 2.1(4) . . . . ?
O58 Ti1 N45 C46 94(3) . . . . ?
N6 Ti1 N45 C46 -171(3) . . . . ?
N2 Ti1 N45 C46 -80(3) . . . . ?
N33 Ti1 N45 C46 11(3) . . . . ?
Ti1 N45 C46 C51 -51(3) . . . . ?
Ti1 N45 C46 C47 127(3) . . . . ?
N45 C46 C47 C48 -175.4(2) . . . . ?
C51 C46 C47 C48 2.1(3) . . . . ?
N45 C46 C47 C55 6.3(3) . . . . ?
C51 C46 C47 C55 -176.2(2) . . . . ?
C46 C47 C48 C49 -0.8(4) . . . . ?
C55 C47 C48 C49 177.5(3) . . . . ?
C47 C48 C49 C50 -1.1(5) . . . . ?
C48 C49 C50 C51 1.8(5) . . . . ?
C49 C50 C51 C46 -0.4(4) . . . . ?
C49 C50 C51 C52 178.6(3) . . . . ?
N45 C46 C51 C50 176.1(2) . . . . ?
C47 C46 C51 C50 -1.5(3) . . . . ?
N45 C46 C51 C52 -2.9(3) . . . . ?
C47 C46 C51 C52 179.5(2) . . . . ?
C50 C51 C52 C54 -62.5(3) . . . . ?
C46 C51 C52 C54 116.4(3) . . . . ?
C50 C51 C52 C53 61.3(3) . . . . ?
C46 C51 C52 C53 -119.8(3) . . . . ?
C48 C47 C55 C56 58.1(3) . . . . ?
C46 C47 C55 C56 -123.6(3) . . . . ?
C48 C47 C55 C57 -66.4(3) . . . . ?
C46 C47 C55 C57 111.9(3) . . . . ?
N45 Ti1 O58 S59 -92.61(17) . . . . ?
N6 Ti1 O58 S59 161.74(17) . . . . ?
N2 Ti1 O58 S59 77.77(19) . . . . ?
N33 Ti1 O58 S59 2.55(16) . . . . ?
Ti1 O58 S59 O61 -59.2(2) . . . . ?
Ti1 O58 S59 O60 77.7(2) . . . . ?
Ti1 O58 S59 C62 -170.68(16) . . . . ?
O61 S59 C62 F64 -59.2(2) . . . . ?
O60 S59 C62 F64 175.7(2) . . . . ?
O58 S59 C62 F64 58.2(2) . . . . ?
O61 S59 C62 F63 -179.56(19) . . . . ?
O60 S59 C62 F63 55.4(2) . . . . ?
O58 S59 C62 F63 -62.1(2) . . . . ?
O61 S59 C62 F65 60.4(2) . . . . ?
O60 S59 C62 F65 -64.7(2) . . . . ?
O58 S59 C62 F65 177.77(17) . . . . ?
